data_4317544
loop_
_publ_author_name
'Thierry Aza\"is'
'Laure Bonhomme-Coury'
'Jacqueline Vaissermann'
'Philippe Bertani'
'J\'er\^ome Hirschinger'
'Jocelyne Maquet'
'Christian Bonhomme'

_publ_contact_author
;
'Dr. C. Bonhomme, Laboratoire de Chimie de la Matiere Condensee, 
Universite Pierre et Marie Curie,
4 place Jussieu, 75252 Paris Cedex 05, France.'
,
;
_publ_contact_author_email ' bonhomme@ccr.jussieu.fr '
_publ_contact_author_phone ' 33 1 44 27 55 42 '
_publ_section_title
;
 Synthesis and Characterization of a Novel Cyclic Aluminophosphinate:
 Structure and Solid-State NMR Study
;
_journal_name_full 'Inorganic Chemistry'
_journal_page_first 981
_journal_page_last 988
_journal_paper_doi 10.1021/ic010700k
_journal_volume 41
_journal_year 2002
_chemical_formula_moiety ' C44 H92 Al2 P2 O12 4+, (Cl 1-)4'
_chemical_formula_sum 'C44 H92 Al2 Cl4 O12 P2'
_chemical_formula_weight 1070.9
_space_group_IT_number 14
_symmetry_cell_setting monoclinic
_symmetry_space_group_name_Hall '-P 2ybc'
_symmetry_space_group_name_H-M 'P 1 21/c 1'
_atom_sites_solution_hydrogens geom
_atom_sites_solution_primary direct
_audit_creation_date 00-05-09
_audit_creation_method CRYSTALS
_cell_angle_alpha 90
_cell_angle_beta 91.25(4)
_cell_angle_gamma 90
_cell_formula_units_Z 2
_cell_length_a 11.830(7)
_cell_length_b 14.216(6)
_cell_length_c 17.790(6)
_cell_measurement_reflns_used 25
_cell_measurement_temperature 203
_cell_measurement_theta_max 14.2
_cell_measurement_theta_min 13.8
_cell_volume 2991(2)
_computing_cell_refinement 'CAD-4 software (Enraf-Nonius, 1989)'
_computing_data_collection 'CAD-4 software (Enraf-Nonius, 1989)'
_computing_data_reduction
;
RC93 (Watkin, D.J., Prout, C.K., Lilley, P.M.deQ. 1994)
;
_computing_molecular_graphics
;
CAMERON (Watkin, Prout & Pearce,  1996)
;
_computing_publication_material
;
CRYSTALS Issue 10 (Watkin, Prout, Carruthers & Betteridge, 1996)
;
_computing_structure_refinement
;
CRYSTALS Issue 10 (Watkin, Prout, Carruthers & Betteridge, 1996)
;
_diffrn_ambient_temperature 203
_diffrn_measurement_device ' Enraf-nonius CAD4 '
_diffrn_measurement_method 2\q/\w
_diffrn_radiation_monochromator ' graphite '
_diffrn_radiation_type 'Mo K\a'
_diffrn_radiation_wavelength 0.71069
_diffrn_reflns_av_R_equivalents 0.03
_diffrn_reflns_limit_h_max 14
_diffrn_reflns_limit_h_min 0
_diffrn_reflns_limit_k_max 16
_diffrn_reflns_limit_k_min 0
_diffrn_reflns_limit_l_max 21
_diffrn_reflns_limit_l_min -21
_diffrn_reflns_number 5763
_diffrn_reflns_theta_max 25
_diffrn_reflns_theta_min 1
_diffrn_standards_decay_% 17.90
_diffrn_standards_interval_time 60
_diffrn_standards_number 2
_exptl_absorpt_coefficient_mu 0.33
_exptl_absorpt_correction_type none
_exptl_crystal_colour ' none '
_exptl_crystal_density_diffrn 1.19
_exptl_crystal_description ' block '
_exptl_crystal_F_000 1133.89
_exptl_crystal_size_max 0.40
_exptl_crystal_size_mid 0.36
_exptl_crystal_size_min 0.30
_refine_diff_density_max 0.62
_refine_diff_density_min -0.36
_refine_ls_extinction_method None
_refine_ls_goodness_of_fit_obs 0.9693
_refine_ls_hydrogen_treatment
;
H atoms placed geometrically after each cycle,
one overall isotropic thermal parameter refined
;
_refine_ls_matrix_type full
_refine_ls_number_parameters 290
_refine_ls_number_reflns 2635
_refine_ls_R_factor_obs 0.0926
_refine_ls_shift/esd_max 1.172319
_refine_ls_structure_factor_coef F
_refine_ls_weighting_scheme
;
Chebychev polynomial (Carruthers & Watkin, 1979)
;
_refine_ls_wR_factor_obs 0.1146
_reflns_number_observed 2635
_reflns_number_total 5242
_reflns_observed_criterion >3.00\s(I)
_cod_data_source_file ic010700k.cif
_cod_data_source_block CRYSTALS_cif
_cod_depositor_comments
;
The following automatic conversions were performed:

'_symmetry_cell_setting' value 'Monoclinic ' changed to 'monoclinic'
according to the built-in table from CIF Core dictionary named
'cif_core.dic' version 2.4.1 from
2010-06-29.

'_refine_ls_matrix_type' value ' full' changed to 'full'
according to the built-in table from CIF Core dictionary named
'cif_core.dic' version 2.4.1 from 2010-06-29.

Automatic conversion script
Id: cif_fix_values 1646 2011-03-28 12:23:43Z adriana 

The following automatic conversions were performed:

'_atom_sites_solution_primary' value ' Direct_Methods' was changed to
'direct'.

'_atom_sites_solution_hydrogens' value ' Geometric' was changed to
'geom'.

Automatic conversion script
Id: cif_fix_values 6452 2018-10-05 10:23:21Z andrius 
;
_cod_original_sg_symbol_H-M 'P 1 21/c 1 '
_cod_original_formula_sum ' C44 H92 Cl4 Al2 P2 O12 '
_cod_database_code 4317544

loop_
_symmetry_equiv_pos_as_xyz
x,y,z
-x,-y,-z
-x,y+1/2,-z+1/2
x,-y+1/2,z+1/2

loop_
_atom_site_aniso_label
_atom_site_aniso_U_11
_atom_site_aniso_U_22
_atom_site_aniso_U_33
_atom_site_aniso_U_23
_atom_site_aniso_U_13
_atom_site_aniso_U_12
CL1 0.068(1) 0.078(1) 0.075(1) 0.002(1) 0.016(1) 0.0081(9)
CL2 0.119(2) 0.082(2) 0.115(2) -0.046(1) 0.009(2) 0.010(1)
AL1 0.058(1) 0.049(1) 0.051(1) 0.0085(9) -0.0052(9) -0.0084(9)
P1 0.0487(9) 0.058(1) 0.046(1) 0.0017(9) -0.0047(7) -0.0065(8)
O1 0.057(3) 0.056(3) 0.056(3) 0.009(2) -0.007(2) -0.011(2)
O2 0.060(3) 0.058(3) 0.057(3) 0.004(2) -0.009(2) -0.011(2)
O3 0.068(3) 0.064(3) 0.072(4) 0.019(3) -0.010(3) -0.002(2)
O4 0.078(3) 0.057(3) 0.068(3) -0.005(2) -0.003(3) -0.007(2)
O5 0.067(3) 0.060(3) 0.072(4) 0.013(3) 0.000(3) -0.017(2)
O6 0.065(3) 0.064(3) 0.052(3) 0.000(2) 0.002(2) -0.009(2)
C11 0.051(4) 0.067(4) 0.041(4) -0.007(3) 0.002(3) -0.009(3)
C12 0.078(6) 0.131(8) 0.070(6) -0.034(6) -0.017(5) -0.002(6)
C13 0.097(8) 0.19(1) 0.096(8) -0.060(9) -0.035(7) -0.012(8)
C14 0.060(5) 0.15(1) 0.068(6) -0.014(6) -0.012(4) -0.005(5)
C15 0.059(5) 0.16(1) 0.073(6) -0.014(6) -0.012(4) 0.000(6)
C16 0.059(5) 0.126(8) 0.058(5) -0.012(5) -0.004(4) -0.013(5)
C21 0.083(6) 0.111(8) 0.114(9) 0.041(7) -0.013(6) 0.010(5)
C22 0.091(8) 0.23(2) 0.12(1) 0.02(1) -0.017(8) 0.02(1)
C23 0.10(1) 0.39(4) 0.18(2) 0.08(2) -0.06(1) 0.03(2)
C24 0.11(2) 0.29(4) 1.0(1) 0.05(6) 0.04(4) -0.03(2)
C31 0.105(7) 0.071(6) 0.099(7) -0.025(5) -0.011(6) -0.008(5)
C32 0.17(1) 0.093(9) 0.14(1) -0.034(8) -0.02(1) 0.002(8)
C33 0.15(1) 0.14(1) 0.26(2) -0.06(1) -0.07(1) 0.04(1)
C34 0.41(6) 0.28(4) 0.7(1) -0.21(5) -0.35(6) 0.13(4)
C41 0.090(8) 0.12(1) 0.23(2) 0.06(1) -0.024(9) -0.042(7)
C42 0.16(2) 0.31(3) 0.40(4) -0.10(3) -0.05(2) -0.06(2)
C43 0.18(2) 0.44(5) 0.25(3) -0.03(3) -0.02(2) -0.14(3)
C44 0.25(4) 1.1(1) 0.25(4) 0.00(6) 0.06(3) -0.14(7)
C51 0.114(8) 0.126(9) 0.056(6) -0.003(6) -0.007(5) 0.027(6)
C52 0.23(2) 0.22(2) 0.10(1) 0.01(1) 0.00(1) 0.04(2)
C53 0.13(1) 0.22(2) 0.18(2) -0.06(1) -0.02(1) 0.03(1)
C54 0.34(4) 0.26(3) 0.31(4) -0.04(3) -0.13(3) 0.03(3)

loop_
_atom_site_label
_atom_site_fract_x
_atom_site_fract_y
_atom_site_fract_z
_atom_site_U_iso_or_equiv
_atom_site_occupancy
_atom_site_thermal_displace_type
CL1 0.2847(2) 0.1019(2) 0.1003(1) 0.0721 1.0000 Uani
CL2 0.5671(3) 0.1090(2) 0.3205(2) 0.0942 1.0000 Uani
AL1 0.4733(2) -0.1482(1) 0.0678(1) 0.0514 1.0000 Uani
P1 0.6231(1) 0.0391(1) 0.0770(1) 0.0502 1.0000 Uani
O1 0.5858(4) -0.0618(3) 0.0723(3) 0.0550 1.0000 Uani
O2 0.3847(4) -0.0909(3) -0.0034(3) 0.0572 1.0000 Uani
O3 0.5505(4) -0.2181(4) 0.1457(3) 0.0658 1.0000 Uani
O4 0.5589(5) -0.2102(3) -0.0075(3) 0.0665 1.0000 Uani
O5 0.3657(4) -0.2498(3) 0.0701(3) 0.0636 1.0000 Uani
O6 0.3874(4) -0.0811(3) 0.1417(3) 0.0596 1.0000 Uani
C11 0.7645(6) 0.0465(5) 0.1114(4) 0.0512 1.0000 Uani
C12 0.7845(8) 0.0899(8) 0.1798(5) 0.0834 1.0000 Uani
C13 0.898(1) 0.100(1) 0.2053(7) 0.1036 1.0000 Uani
C14 0.9822(8) 0.0660(9) 0.1668(6) 0.0840 1.0000 Uani
C15 0.9628(7) 0.0201(9) 0.0993(6) 0.0874 1.0000 Uani
C16 0.8516(7) 0.0090(8) 0.0741(5) 0.0742 1.0000 Uani
C21 0.6767(9) -0.2303(8) 0.1511(6) 0.0954 1.0000 Uani
C22 0.720(1) -0.209(1) 0.2250(8) 0.1334 1.0000 Uani
C23 0.844(1) -0.230(2) 0.228(1) 0.1686 1.0000 Uani
C24 0.901(2) -0.177(2) 0.285(3) 0.3066 1.0000 Uani
C31 0.5206(9) -0.2842(6) -0.0622(6) 0.0864 1.0000 Uani
C32 0.563(1) -0.3763(8) -0.0374(9) 0.1258 1.0000 Uani
C33 0.687(1) -0.383(1) -0.040(1) 0.1587 1.0000 Uani
C34 0.729(4) -0.472(2) -0.017(3) 0.3280 1.0000 Uani
C41 0.244(1) -0.2400(9) 0.065(1) 0.1204 1.0000 Uani
C42 0.184(2) -0.287(2) 0.010(2) 0.2467 1.0000 Uani
C43 0.060(2) -0.268(2) -0.001(2) 0.2433 1.0000 Uani
C44 0.016(4) -0.327(4) 0.054(2) 0.3839 1.0000 Uani
C51 0.418(1) -0.0664(9) 0.2196(6) 0.0910 1.0000 Uani
C52 0.351(2) -0.122(1) 0.2679(9) 0.1715 1.0000 Uani
C53 0.230(1) -0.096(2) 0.269(1) 0.1672 1.0000 Uani
C54 0.201(3) -0.022(2) 0.319(2) 0.2833 1.0000 Uani
H121 0.7202 0.1141 0.2107 0.39(3) 1.0000 Uiso
H131 0.9146 0.1349 0.2533 0.39(3) 1.0000 Uiso
H141 1.0620 0.0736 0.1868 0.39(3) 1.0000 Uiso
H151 1.0269 -0.0059 0.0698 0.39(3) 1.0000 Uiso
H161 0.8359 -0.0271 0.0266 0.39(3) 1.0000 Uiso
H211 0.6968 -0.2971 0.1379 0.39(3) 1.0000 Uiso
H212 0.7135 -0.1873 0.1137 0.39(3) 1.0000 Uiso
H221 0.6814 -0.2490 0.2631 0.39(3) 1.0000 Uiso
H222 0.7077 -0.1413 0.2370 0.39(3) 1.0000 Uiso
H231 0.8555 -0.2992 0.2347 0.39(3) 1.0000 Uiso
H232 0.8765 -0.2117 0.1773 0.39(3) 1.0000 Uiso
H241 0.9832 -0.1944 0.2857 0.39(3) 1.0000 Uiso
H242 0.8685 -0.1980 0.3351 0.39(3) 1.0000 Uiso
H243 0.8895 -0.1104 0.2777 0.39(3) 1.0000 Uiso
H311 0.5505 -0.2703 -0.1135 0.39(3) 1.0000 Uiso
H312 0.4356 -0.2855 -0.0657 0.39(3) 1.0000 Uiso
H321 0.5282 -0.4271 -0.0688 0.39(3) 1.0000 Uiso
H322 0.5401 -0.3863 0.0168 0.39(3) 1.0000 Uiso
H331 0.7113 -0.3742 -0.0939 0.39(3) 1.0000 Uiso
H332 0.7232 -0.3322 -0.0087 0.39(3) 1.0000 Uiso
H341 0.8134 -0.4733 -0.0180 0.39(3) 1.0000 Uiso
H342 0.6954 -0.5227 -0.0463 0.39(3) 1.0000 Uiso
H343 0.7073 -0.4807 0.0389 0.39(3) 1.0000 Uiso
H411 0.2137 -0.2584 0.1148 0.39(3) 1.0000 Uiso
H412 0.2279 -0.1715 0.0557 0.39(3) 1.0000 Uiso
H421 0.1866 -0.3579 0.0244 0.39(3) 1.0000 Uiso
H422 0.2188 -0.2794 -0.0387 0.39(3) 1.0000 Uiso
H431 0.0287 -0.2898 -0.0524 0.39(3) 1.0000 Uiso
H432 0.0400 -0.2003 0.0049 0.39(3) 1.0000 Uiso
H441 -0.0639 -0.3209 0.0593 0.39(3) 1.0000 Uiso
H442 0.0434 -0.3915 0.0483 0.39(3) 1.0000 Uiso
H443 0.0546 -0.3021 0.1056 0.39(3) 1.0000 Uiso
H511 0.4998 -0.0839 0.2281 0.39(3) 1.0000 Uiso
H512 0.4081 0.0016 0.2327 0.39(3) 1.0000 Uiso
H521 0.3824 -0.1165 0.3209 0.39(3) 1.0000 Uiso
H522 0.3553 -0.1892 0.2518 0.39(3) 1.0000 Uiso
H531 0.1847 -0.1516 0.2824 0.39(3) 1.0000 Uiso
H532 0.2075 -0.0729 0.2176 0.39(3) 1.0000 Uiso
H541 0.1202 -0.0065 0.3189 0.39(3) 1.0000 Uiso
H542 0.2238 -0.0412 0.3744 0.39(3) 1.0000 Uiso
H543 0.2467 0.0376 0.3096 0.39(3) 1.0000 Uiso

loop_
_atom_type_symbol
_atom_type_scat_dispersion_real
_atom_type_scat_dispersion_imag
_atom_type_scat_Cromer_Mann_a1
_atom_type_scat_Cromer_Mann_b1
_atom_type_scat_Cromer_Mann_a2
_atom_type_scat_Cromer_Mann_b2
_atom_type_scat_Cromer_Mann_a3
_atom_type_scat_Cromer_Mann_b3
_atom_type_scat_Cromer_Mann_a4
_atom_type_scat_Cromer_Mann_b4
_atom_type_scat_Cromer_Mann_c
_atom_type_scat_source
'C   ' 0.0020 0.0020 2.3100 20.8439 1.0200 10.2075 1.5886 0.5687 0.8650 51.6512 0.2156 International_Tables_Vol_IV_Table_2.2B
'H   ' 0.0000 0.0000 0.4930 10.5109 0.3229 26.1257 0.1402 3.1424 0.0408 57.7997 0.0030 International_Tables_Vol_IV_Table_2.2B
'O   ' 0.0080 0.0060 3.0485 13.2771 2.2868 5.7011 1.5463 0.3239 0.8670 32.9089 0.2508 International_Tables_Vol_IV_Table_2.2B
'P   ' 0.0900 0.0950 6.4345 1.9067 4.1791 27.1570 1.7800 0.5260 1.4908 68.1645 1.1149 International_Tables_Vol_IV_Table_2.2B
'Al  ' 0.0560 0.0520 6.4202 3.0387 1.9002 0.7426 1.5936 31.5472 1.9646 85.0886 1.1151 International_Tables_Vol_IV_Table_2.2B
'Cl  ' 0.1320 0.1590 11.4604 0.0104 7.1964 1.1662 6.2556 18.5194 1.6455 47.7784 -9.5574 International_Tables_Vol_IV_Table_2.2B

loop_
_geom_angle_atom_site_label_1
_geom_angle_site_symmetry_1
_geom_angle_atom_site_label_2
_geom_angle_site_symmetry_2
_geom_angle_atom_site_label_3
_geom_angle_site_symmetry_3
_geom_angle
_geom_angle_publ_flag
O1 . AL1 . O2 . 98.0(2) no
O1 . AL1 . O3 . 88.9(2) no
O2 . AL1 . O3 . 172.8(2) no
O1 . AL1 . O4 . 86.8(2) no
O2 . AL1 . O4 . 91.4(2) no
O3 . AL1 . O4 . 90.9(3) no
O1 . AL1 . O5 . 173.0(2) no
O2 . AL1 . O5 . 88.8(2) no
O3 . AL1 . O5 . 84.3(2) no
O4 . AL1 . O5 . 91.7(2) no
O1 . AL1 . O6 . 91.8(2) no
O2 . AL1 . O6 . 87.1(2) no
O3 . AL1 . O6 . 90.7(2) no
O4 . AL1 . O6 . 177.8(2) no
O5 . AL1 . O6 . 89.9(2) no
O1 . P1 . O2 2_655 114.1(3) no
O1 . P1 . C11 . 110.5(3) no
O2 2_655 P1 . C11 . 108.2(3) no
AL1 . O1 . P1 . 149.8(3) no
AL1 . O2 . P1 2_655 148.2(3) no
AL1 . O3 . C21 . 124.2(5) no
AL1 . O4 . C31 . 128.4(5) no
AL1 . O5 . C41 . 125.7(6) no
AL1 . O6 . C51 . 127.0(5) no
P1 . C11 . C12 . 118.3(6) no
P1 . C11 . C16 . 122.1(5) no
C12 . C11 . C16 . 119.6(7) no
C11 . C12 . C13 . 118.0(9) no
C11 . C12 . H121 . 121.1(8) no
C13 . C12 . H121 . 120.9(9) no
C12 . C13 . C14 . 121.6(9) no
C12 . C13 . H131 . 119.4(12) no
C14 . C13 . H131 . 119.0(11) no
C13 . C14 . C15 . 120.8(8) no
C13 . C14 . H141 . 119.6(10) no
C15 . C14 . H141 . 119.6(10) no
C14 . C15 . C16 . 118.2(9) no
C14 . C15 . H151 . 121.0(8) no
C16 . C15 . H151 . 120.8(9) no
C11 . C16 . C15 . 121.6(8) no
C11 . C16 . H161 . 119.3(7) no
C15 . C16 . H161 . 119.1(9) no
O3 . C21 . C22 . 111.9(10) no
O3 . C21 . H211 . 109.4(9) no
C22 . C21 . H211 . 109.2(10) no
O3 . C21 . H212 . 109.2(7) no
C22 . C21 . H212 . 109.0(11) no
H211 . C21 . H212 . 108.0(11) no
C21 . C22 . C23 . 108.6(13) no
C21 . C22 . H221 . 109.9(13) no
C23 . C22 . H221 . 109.3(15) no
C21 . C22 . H222 . 110.1(12) no
C23 . C22 . H222 . 109.8(18) no
H221 . C22 . H222 . 109.1(13) no
C22 . C23 . C24 . 111.2(21) no
C22 . C23 . H231 . 109.6(22) no
C24 . C23 . H231 . 111.4(21) no
C22 . C23 . H232 . 108.4(13) no
C24 . C23 . H232 . 107.9(32) no
H231 . C23 . H232 . 108.2(24) no
C23 . C24 . H241 . 108.7(24) no
C23 . C24 . H242 . 106.9(24) no
H241 . C24 . H242 . 107.3(41) no
C23 . C24 . H243 . 111.2(42) no
H241 . C24 . H243 . 111.8(28) no
H242 . C24 . H243 . 110.7(31) no
O4 . C31 . C32 . 109.6(8) no
O4 . C31 . H311 . 110.0(8) no
C32 . C31 . H311 . 109.0(10) no
O4 . C31 . H312 . 109.9(8) no
C32 . C31 . H312 . 109.6(10) no
H311 . C31 . H312 . 108.5(9) no
C31 . C32 . C33 . 112.7(13) no
C31 . C32 . H321 . 110.3(12) no
C33 . C32 . H321 . 109.3(13) no
C31 . C32 . H322 . 108.5(11) no
C33 . C32 . H322 . 107.4(15) no
H321 . C32 . H322 . 108.5(14) no
C32 . C33 . C34 . 113.4(25) no
C32 . C33 . H331 . 108.3(15) no
C34 . C33 . H331 . 106.4(29) no
C32 . C33 . H332 . 110.2(15) no
C34 . C33 . H332 . 110.4(20) no
H331 . C33 . H332 . 107.9(20) no
C33 . C34 . H341 . 111.3(38) no
C33 . C34 . H342 . 112.0(26) no
H341 . C34 . H342 . 111.7(44) no
C33 . C34 . H343 . 107.0(36) no
H341 . C34 . H343 . 106.5(29) no
H342 . C34 . H343 . 108.1(48) no
O5 . C41 . C42 . 120.1(17) no
O5 . C41 . H411 . 106.6(11) no
C42 . C41 . H411 . 108.6(17) no
O5 . C41 . H412 . 106.6(9) no
C42 . C41 . H412 . 105.6(18) no
H411 . C41 . H412 . 109.0(17) no
C41 . C42 . C43 . 119.7(21) no
C41 . C42 . H421 . 106.3(24) no
C43 . C42 . H421 . 103.8(23) no
C41 . C42 . H422 . 110.6(22) no
C43 . C42 . H422 . 107.5(26) no
H421 . C42 . H422 . 108.4(25) no
C42 . C43 . C44 . 100.2(30) no
C42 . C43 . H431 . 113.3(27) no
C44 . C43 . H431 . 108.1(30) no
C42 . C43 . H432 . 113.5(23) no
C44 . C43 . H432 . 113.8(42) no
H431 . C43 . H432 . 107.9(29) no
C43 . C44 . H441 . 113.7(42) no
C43 . C44 . H442 . 110.9(38) no
H441 . C44 . H442 . 114.5(51) no
C43 . C44 . H443 . 104.4(42) no
H441 . C44 . H443 . 107.2(43) no
H442 . C44 . H443 . 105.2(41) no
O6 . C51 . C52 . 111.6(11) no
O6 . C51 . H511 . 109.3(9) no
C52 . C51 . H511 . 108.9(12) no
O6 . C51 . H512 . 109.5(9) no
C52 . C51 . H512 . 108.7(12) no
H511 . C51 . H512 . 108.8(11) no
C51 . C52 . C53 . 115.5(16) no
C51 . C52 . H521 . 108.8(16) no
C53 . C52 . H521 . 107.9(16) no
C51 . C52 . H522 . 108.7(15) no
C53 . C52 . H522 . 107.3(18) no
H521 . C52 . H522 . 108.3(17) no
C52 . C53 . C54 . 115.9(22) no
C52 . C53 . H531 . 109.7(19) no
C54 . C53 . H531 . 107.8(24) no
C52 . C53 . H532 . 107.5(18) no
C54 . C53 . H532 . 105.4(23) no
H531 . C53 . H532 . 110.5(18) no
C53 . C54 . H541 . 113.8(25) no
C53 . C54 . H542 . 108.8(25) no
H541 . C54 . H542 . 107.7(37) no
C53 . C54 . H543 . 111.5(34) no
H541 . C54 . H543 . 110.1(29) no
H542 . C54 . H543 . 104.5(26) no

loop_
_geom_bond_atom_site_label_1
_geom_bond_site_symmetry_1
_geom_bond_atom_site_label_2
_geom_bond_site_symmetry_2
_geom_bond_distance
_geom_bond_publ_flag
AL1 . O1 . 1.812(5) yes
AL1 . O2 . 1.818(5) yes
AL1 . O3 . 1.920(5) yes
AL1 . O4 . 1.913(6) yes
AL1 . O5 . 1.926(5) yes
AL1 . O6 . 1.932(6) yes
P1 . O1 . 1.502(5) yes
P1 . O2 2_655 1.503(5) yes
P1 . C11 . 1.772(7) yes
O3 . C21 . 1.50(1) yes
O4 . C31 . 1.50(1) yes
O5 . C41 . 1.45(1) yes
O6 . C51 . 1.44(1) yes
C11 . C12 . 1.38(1) yes
C11 . C16 . 1.35(1) yes
C12 . C13 . 1.41(1) yes
C12 . H121 . 1.01(1) no
C13 . C14 . 1.31(2) yes
C13 . H131 . 1.01(1) no
C14 . C15 . 1.38(1) yes
C14 . H141 . 1.007(8) no
C15 . C16 . 1.39(1) yes
C15 . H151 . 1.00(1) no
C16 . H161 . 1.002(9) no
C21 . C22 . 1.43(1) yes
C21 . H211 . 1.01(1) no
C21 . H212 . 1.01(1) no
C22 . C23 . 1.49(1) yes
C22 . H221 . 1.00(2) no
C22 . H222 . 1.00(2) no
C23 . C24 . 1.43(2) yes
C23 . H231 . 1.00(3) no
C23 . H232 . 1.02(2) no
C24 . H241 . 1.01(3) no
C24 . H242 . 1.02(4) no
C24 . H243 . 0.96(4) no
C31 . C32 . 1.46(1) yes
C31 . H311 . 1.01(1) no
C31 . H312 . 1.01(1) no
C32 . C33 . 1.48(1) yes
C32 . H321 . 1.00(1) no
C32 . H322 . 1.02(2) no
C33 . C34 . 1.40(2) yes
C33 . H331 . 1.02(2) no
C33 . H332 . 1.00(2) no
C34 . H341 . 1.00(5) no
C34 . H342 . 0.98(3) no
C34 . H343 . 1.04(6) no
C41 . C42 . 1.37(2) yes
C41 . H411 . 1.00(2) no
C41 . H412 . 1.00(1) no
C42 . C43 . 1.49(2) yes
C42 . H421 . 1.04(3) no
C42 . H422 . 0.97(3) no
C43 . C44 . 1.40(2) yes
C43 . H431 . 1.02(3) no
C43 . H432 . 1.00(3) no
C44 . H441 . 0.96(4) no
C44 . H442 . 0.98(6) no
C44 . H443 . 1.07(5) no
C51 . C52 . 1.42(2) yes
C51 . H511 . 1.01(1) no
C51 . H512 . 1.00(1) no
C52 . C53 . 1.48(2) yes
C52 . H521 . 1.01(2) no
C52 . H522 . 1.00(2) no
C53 . C54 . 1.43(2) yes
C53 . H531 . 0.98(2) no
C53 . H532 . 1.00(2) no
C54 . H541 . 0.97(3) no
C54 . H542 . 1.05(3) no
C54 . H543 . 1.02(4) no

loop_
_cod_changelog_entry_id
_cod_changelog_entry_author
_cod_changelog_entry_date
_cod_changelog_entry_text
1 'Vaitkus, Antanas' 2023-12-08T12:42:00+02:00
;
 Corrected several data names by removing the trailing unit symbols. The values
 of data items '_exptl_crystal_size_min_mm', '_exptl_crystal_size_mid_mm',
 '_exptl_crystal_size_max_mm', '_cell_measurement_temperature_k' and
 '_diffrn_ambient_temperature_k' did not require any modifications since the
 unit given as part of the name matched the unit specified in the definition of
 the data item. The value of data item '_diffrn_standards_interval_time-s' was
 converted from '3600' to '60' since the data item definition specifies minutes
 instead of seconds as the unit of measurement.
;
